data_4517392
loop_
_publ_author_name
'Jana, Akash'
'Das, Kuhali'
'Kundu, Abhishek'
'Thorve, Pradip Ramdas'
'Adhikari, Debashis'
'Maji, Biplab'

_publ_section_title
;
 A Phosphine-Free Manganese Catalyst Enables Stereoselective Synthesis of
 (1 + n)-Membered Cycloalkanes from Methyl Ketones and 1,n-Diols
;
_journal_name_full 'ACS Catalysis'
_journal_page_first 2615
_journal_paper_doi 10.1021/acscatal.9b05567
_journal_year 2020
_chemical_formula_moiety 'C14 H12 Br Mn N2 O3 S'
_chemical_formula_sum 'C14 H12 Br Mn N2 O3 S'
_chemical_formula_weight 423.17
_space_group_crystal_system triclinic
_space_group_IT_number 2
_space_group_name_Hall '-P 1'
_space_group_name_H-M_alt 'P -1'
_atom_sites_solution_hydrogens geom
_atom_sites_solution_primary iterative
_atom_sites_solution_secondary difmap
_audit_creation_date 2019-09-06
_audit_creation_method
;
Olex2 1.2
(compiled 2018.05.29 svn.r3508 for OlexSys, GUI svn.r5506)
;
_cell_angle_alpha 108.970(4)
_cell_angle_beta 99.234(3)
_cell_angle_gamma 101.738(3)
_cell_formula_units_Z 2
_cell_length_a 7.5394(3)
_cell_length_b 9.7257(4)
_cell_length_c 11.6722(5)
_cell_measurement_reflns_used 6184
_cell_measurement_temperature 293(2)
_cell_measurement_theta_max 66.1630
_cell_measurement_theta_min 4.1170
_cell_volume 768.37(6)
_computing_cell_refinement
;
CrysAlisPro, Agilent Technologies,
Version 1.171.37.33c (release 11-04-2014 CrysAlis171 .NET)
(compiled Apr 11 2014,15:12:41)
;
_computing_data_collection
;
CrysAlisPro, Agilent Technologies,
Version 1.171.37.33c (release 11-04-2014 CrysAlis171 .NET)
(compiled Apr 11 2014,15:12:41)
;
_computing_data_reduction
;
CrysAlisPro, Agilent Technologies,
Version 1.171.37.33c (release 11-04-2014 CrysAlis171 .NET)
(compiled Apr 11 2014,15:12:41)
;
_computing_molecular_graphics 'Olex2 (Dolomanov et al., 2009)'
_computing_publication_material 'Olex2 (Dolomanov et al., 2009)'
_computing_structure_refinement 'ShelXL (Sheldrick, 2015)'
_computing_structure_solution 'olex2.solve (Bourhis et al., 2015)'
_diffrn_ambient_temperature 293(2)
_diffrn_detector 'CCD plate'
_diffrn_detector_area_resol_mean 7.9580
_diffrn_detector_type Eos
_diffrn_measured_fraction_theta_full 0.995
_diffrn_measured_fraction_theta_max 0.995
_diffrn_measurement_details
;
#__ type_ start__ end____ width___ exp.time_
  1 omega  -59.00   69.00   1.0000    1.0000
omega____ theta____ kappa____ phi______ frames
    -       26.2061  -77.0000 -150.0000 128

#__ type_ start__ end____ width___ exp.time_
  2 omega  -55.00   82.00   1.0000    1.0000
omega____ theta____ kappa____ phi______ frames
    -       26.2061  -38.0000   60.0000 137

#__ type_ start__ end____ width___ exp.time_
  3 omega  -59.00   69.00   1.0000    1.0000
omega____ theta____ kappa____ phi______ frames
    -       26.2061  -77.0000 -150.0000 128

#__ type_ start__ end____ width___ exp.time_
  4 omega  -12.00  102.00   1.0000    1.0000
omega____ theta____ kappa____ phi______ frames
    -       26.2061   57.0000   30.0000 114

#__ type_ start__ end____ width___ exp.time_
  5 omega   57.00  150.00   1.0000    1.0000
omega____ theta____ kappa____ phi______ frames
    -       67.1031  178.0000 -150.0000 93

#__ type_ start__ end____ width___ exp.time_
  6 omega   20.00  147.00   1.0000    1.0000
omega____ theta____ kappa____ phi______ frames
    -       67.1031   45.0000   90.0000 127

#__ type_ start__ end____ width___ exp.time_
  7 omega  100.00  153.00   1.0000    1.0000
omega____ theta____ kappa____ phi______ frames
    -       67.1031  111.0000  150.0000 53

#__ type_ start__ end____ width___ exp.time_
  8 omega  100.00  153.00   1.0000    1.0000
omega____ theta____ kappa____ phi______ frames
    -       67.1031  111.0000   90.0000 53

#__ type_ start__ end____ width___ exp.time_
  9 omega   30.00  144.00   1.0000    1.0000
omega____ theta____ kappa____ phi______ frames
    -       67.1031   61.0000  -30.0000 114

#__ type_ start__ end____ width___ exp.time_
 10 omega  -18.00  110.00   1.0000    1.0000
omega____ theta____ kappa____ phi______ frames
    -       67.1031  -77.0000  150.0000 128

#__ type_ start__ end____ width___ exp.time_
 11 omega  100.00  153.00   1.0000    1.0000
omega____ theta____ kappa____ phi______ frames
    -       67.1031  111.0000 -180.0000 53

#__ type_ start__ end____ width___ exp.time_
 12 omega   24.00  152.00   1.0000    1.0000
omega____ theta____ kappa____ phi______ frames
    -       67.1031   77.0000 -180.0000 128

#__ type_ start__ end____ width___ exp.time_
 13 omega  102.00  155.00   1.0000    1.0000
omega____ theta____ kappa____ phi______ frames
    -       67.1031   93.0000   60.0000 53

#__ type_ start__ end____ width___ exp.time_
 14 omega   30.00  144.00   1.0000    1.0000
omega____ theta____ kappa____ phi______ frames
    -       67.1031   61.0000 -120.0000 114

#__ type_ start__ end____ width___ exp.time_
 15 omega   21.00  113.00   1.0000    1.0000
omega____ theta____ kappa____ phi______ frames
    -      108.0000 -104.0000   90.0000 92

#__ type_ start__ end____ width___ exp.time_
 16 omega   21.00  113.00   1.0000    1.0000
omega____ theta____ kappa____ phi______ frames
    -      108.0000 -104.0000  -90.0000 92

#__ type_ start__ end____ width___ exp.time_
 17 omega   25.00  178.00   1.0000    1.0000
omega____ theta____ kappa____ phi______ frames
    -      108.0000  -32.0000 -120.0000 153

#__ type_ start__ end____ width___ exp.time_
 18 omega   25.00  178.00   1.0000    1.0000
omega____ theta____ kappa____ phi______ frames
    -      108.0000   21.0000  150.0000 153

#__ type_ start__ end____ width___ exp.time_
 19 omega   21.00  178.00   1.0000    1.0000
omega____ theta____ kappa____ phi______ frames
    -      108.0000  -21.0000  120.0000 157

#__ type_ start__ end____ width___ exp.time_
 20 omega   19.00  158.00   1.0000    1.0000
omega____ theta____ kappa____ phi______ frames
    -      108.0000  -89.0000  -30.0000 139

#__ type_ start__ end____ width___ exp.time_
 21 omega   21.00  113.00   1.0000    1.0000
omega____ theta____ kappa____ phi______ frames
    -      108.0000 -104.0000 -120.0000 92

#__ type_ start__ end____ width___ exp.time_
 22 omega  101.00  178.00   1.0000    1.0000
omega____ theta____ kappa____ phi______ frames
    -      108.0000   93.0000   60.0000 77

#__ type_ start__ end____ width___ exp.time_
 23 omega   23.00  151.00   1.0000    1.0000
omega____ theta____ kappa____ phi______ frames
    -      108.0000  -77.0000  150.0000 128

#__ type_ start__ end____ width___ exp.time_
 24 omega   29.00  145.00   1.0000    1.0000
omega____ theta____ kappa____ phi______ frames
    -      108.0000  -65.0000 -150.0000 116

#__ type_ start__ end____ width___ exp.time_
 25 omega  101.00  178.00   1.0000    1.0000
omega____ theta____ kappa____ phi______ frames
    -      108.0000  104.0000 -180.0000 77

#__ type_ start__ end____ width___ exp.time_
 26 omega   71.00  178.00   1.0000    1.0000
omega____ theta____ kappa____ phi______ frames
    -      108.0000   65.0000    0.0000 107

#__ type_ start__ end____ width___ exp.time_
 27 omega   86.00  178.00   1.0000    1.0000
omega____ theta____ kappa____ phi______ frames
    -      108.0000  138.0000  150.0000 92

#__ type_ start__ end____ width___ exp.time_
 28 omega   31.00  147.00   1.0000    1.0000
omega____ theta____ kappa____ phi______ frames
    -      108.0000  -54.0000   90.0000 116

#__ type_ start__ end____ width___ exp.time_
 29 omega   21.00  113.00   1.0000    1.0000
omega____ theta____ kappa____ phi______ frames
    -      108.0000 -104.0000  150.0000 92

#__ type_ start__ end____ width___ exp.time_
 30 omega  101.00  178.00   1.0000    1.0000
omega____ theta____ kappa____ phi______ frames
    -      108.0000  104.0000 -150.0000 77

#__ type_ start__ end____ width___ exp.time_
 31 omega   69.00  178.00   1.0000    1.0000
omega____ theta____ kappa____ phi______ frames
    -      108.0000   54.0000  -60.0000 109

#__ type_ start__ end____ width___ exp.time_
 32 omega  101.00  178.00   1.0000    1.0000
omega____ theta____ kappa____ phi______ frames
    -      108.0000  104.0000 -120.0000 77

#__ type_ start__ end____ width___ exp.time_
 33 omega   24.00  117.00   1.0000    1.0000
omega____ theta____ kappa____ phi______ frames
    -      108.0000 -116.0000   54.5835 93

#__ type_ start__ end____ width___ exp.time_
 34 omega  -12.00  102.00   1.0000    1.0000
omega____ theta____ kappa____ phi______ frames
    -       26.2061   57.0000  -60.0000 114

#__ type_ start__ end____ width___ exp.time_
 35 omega  -12.00  102.00   1.0000    1.0000
omega____ theta____ kappa____ phi______ frames
    -       26.2061   57.0000  120.0000 114

#__ type_ start__ end____ width___ exp.time_
 36 omega  -17.00   99.00   1.0000    1.0000
omega____ theta____ kappa____ phi______ frames
    -       26.2061   77.0000   30.0000 116

#__ type_ start__ end____ width___ exp.time_
 37 omega  -17.00  111.00   1.0000    1.0000
omega____ theta____ kappa____ phi______ frames
    -       26.2061   77.0000  150.0000 128
;
_diffrn_measurement_device 'four-circle diffractometer'
_diffrn_measurement_device_type 'SuperNova, Dual, Cu at zero, Eos'
_diffrn_measurement_method '\w scans'
_diffrn_orient_matrix_UB_11 0.0185188000
_diffrn_orient_matrix_UB_12 -0.0044604000
_diffrn_orient_matrix_UB_13 0.1320347000
_diffrn_orient_matrix_UB_21 -0.1779592000
_diffrn_orient_matrix_UB_22 0.0532941000
_diffrn_orient_matrix_UB_23 0.0091812000
_diffrn_orient_matrix_UB_31 -0.1196544000
_diffrn_orient_matrix_UB_32 -0.1657400000
_diffrn_orient_matrix_UB_33 -0.0565884000
_diffrn_radiation_monochromator mirror
_diffrn_radiation_probe x-ray
_diffrn_radiation_type CuK\a
_diffrn_radiation_wavelength 1.54184
_diffrn_reflns_av_R_equivalents 0.0377
_diffrn_reflns_av_unetI/netI 0.0320
_diffrn_reflns_limit_h_max 8
_diffrn_reflns_limit_h_min -8
_diffrn_reflns_limit_k_max 10
_diffrn_reflns_limit_k_min -11
_diffrn_reflns_limit_l_max 13
_diffrn_reflns_limit_l_min -13
_diffrn_reflns_number 7944
_diffrn_reflns_theta_full 66.13
_diffrn_reflns_theta_max 66.13
_diffrn_reflns_theta_min 4.13
_diffrn_source 'sealed X-ray tube'
_diffrn_source_type 'SuperNova (Cu) X-ray Source'
_exptl_absorpt_coefficient_mu 11.425
_exptl_absorpt_correction_T_max 1.00000
_exptl_absorpt_correction_T_min 0.23224
_exptl_absorpt_correction_type multi-scan
_exptl_absorpt_process_details
;
CrysAlisPro, Agilent Technologies,
Version 1.171.37.33c (release 11-04-2014 CrysAlis171 .NET)
(compiled Apr 11 2014,15:12:41)
Empirical absorption correction using spherical harmonics,
 implemented in SCALE3 ABSPACK scaling algorithm.
;
_exptl_crystal_colour 'clear yellowish yellow'
_exptl_crystal_colour_lustre clear
_exptl_crystal_colour_modifier yellowish
_exptl_crystal_colour_primary yellow
_exptl_crystal_density_diffrn 1.829
_exptl_crystal_density_method 'not measured'
_exptl_crystal_description block
_exptl_crystal_F_000 420
_exptl_crystal_size_max 0.5
_exptl_crystal_size_mid 0.5
_exptl_crystal_size_min 0.3
_refine_diff_density_max 3.229
_refine_diff_density_min -1.584
_refine_diff_density_rms 0.171
_refine_ls_extinction_method none
_refine_ls_goodness_of_fit_ref 1.063
_refine_ls_hydrogen_treatment constr
_refine_ls_matrix_type full
_refine_ls_number_parameters 146
_refine_ls_number_reflns 2673
_refine_ls_number_restraints 0
_refine_ls_restrained_S_all 1.063
_refine_ls_R_factor_all 0.0540
_refine_ls_R_factor_gt 0.0536
_refine_ls_shift/su_max 0.000
_refine_ls_shift/su_mean 0.000
_refine_ls_structure_factor_coef Fsqd
_refine_ls_weighting_details 'calc w=1/[\s^2^(Fo^2^)+(0.0789P)^2^+5.1991P] where P=(Fo^2^+2Fc^2^)/3'
_refine_ls_weighting_scheme calc
_refine_ls_wR_factor_gt 0.1396
_refine_ls_wR_factor_ref 0.1400
_reflns_number_gt 2635
_reflns_number_total 2673
_reflns_threshold_expression >2sigma(I)
_cod_data_source_file cs9b05567_si_002.cif
_cod_data_source_block ajaab_181acat
_cod_original_cell_volume 768.37(5)
_cod_database_code 4517392
_chemical_oxdiff_formula 'C H N O Mn S Br'
_reflns_odcompleteness_completeness 97.84
_reflns_odcompleteness_iscentric 1
_reflns_odcompleteness_theta 66.97
_olex2_refinement_description
;
1. Fixed Uiso
 At 1.2 times of:
  All C(H) groups, All C(H,H) groups, All N(H) groups
2. Uiso/Uaniso restraints and constraints
Uanis(C8) = Uanis(C10) = Uanis(C11)
Uanis(C14) = Uanis(C12) = Uanis(C13)
Uanis(C5) = Uanis(C4) = Uanis(C3) = Uanis(C2) = Uanis(C1)
3.a Ternary CH refined with riding coordinates:
 N2(H2)
3.b Secondary CH2 refined with riding coordinates:
 C6(H6A,H6B), C7(H7A,H7B)
3.c Aromatic/amide H refined with riding coordinates:
 C1(H1), C3(H3), C2(H2A), C10(H10), C11(H11), C4(H4), C9(H9)
;
_olex2_date_sample_data_collection 2019-03-15
_olex2_submission_special_instructions 'No special instructions were received'

loop_
_space_group_symop_id
_space_group_symop_operation_xyz
1 'x, y, z'
2 '-x, -y, -z'

loop_
_atom_site_label
_atom_site_type_symbol
_atom_site_fract_x
_atom_site_fract_y
_atom_site_fract_z
_atom_site_U_iso_or_equiv
_atom_site_adp_type
_atom_site_occupancy
_atom_site_calc_flag
_atom_site_refinement_flags_posn
Br1 Br 0.22035(7) 0.49914(6) 0.38594(4) 0.0113(2) Uani 1 d .
Mn1 Mn 0.25421(10) 0.29407(8) 0.19692(7) 0.0061(2) Uani 1 d .
S1 S 0.2665(2) -0.10461(19) 0.30451(15) 0.0302(4) Uani 1 d .
O1 O -0.0267(5) 0.0958(4) 0.2671(4) 0.0181(8) Uani 1 d .
O2 O -0.0734(5) 0.3134(5) 0.0334(4) 0.0194(8) Uani 1 d .
O3 O 0.2836(6) 0.0378(4) -0.0116(4) 0.0217(9) Uani 1 d .
N1 N 0.4412(6) 0.4643(5) 0.1745(4) 0.0082(8) Uani 1 d .
N2 N 0.5050(6) 0.2942(5) 0.3062(4) 0.0102(9) Uani 1 d .
H2 H 0.5189 0.3614 0.3846 0.012 Uiso 1 calc R
C5 C 0.6232(7) 0.4761(6) 0.2144(5) 0.0128(5) Uani 1 d .
C12 C 0.0894(7) 0.1674(6) 0.2416(5) 0.0112(6) Uani 1 d .
C1 C 0.3967(7) 0.5682(6) 0.1316(5) 0.0128(5) Uani 1 d .
H1 H 0.2711 0.5611 0.1046 0.015 Uiso 1 calc R
C3 C 0.7169(7) 0.6966(6) 0.1661(5) 0.0128(5) Uani 1 d .
H3 H 0.8091 0.7738 0.1626 0.015 Uiso 1 calc R
C2 C 0.5296(7) 0.6858(6) 0.1255(5) 0.0128(5) Uani 1 d .
H2A H 0.4938 0.7557 0.0949 0.015 Uiso 1 calc R
C6 C 0.6636(7) 0.3557(6) 0.2594(5) 0.0112(10) Uani 1 d .
H6A H 0.6824 0.2750 0.1915 0.013 Uiso 1 calc R
H6B H 0.7771 0.3974 0.3259 0.013 Uiso 1 calc R
C7 C 0.5341(7) 0.1525(6) 0.3205(5) 0.0140(10) Uani 1 d .
H7A H 0.5255 0.0793 0.2387 0.017 Uiso 1 calc R
H7B H 0.6592 0.1748 0.3711 0.017 Uiso 1 calc R
C10 C 0.2315(7) 0.0361(6) 0.5210(5) 0.0146(6) Uani 1 d .
H10 H 0.1876 0.0485 0.5927 0.018 Uiso 1 calc R
C13 C 0.0545(7) 0.3085(6) 0.0983(5) 0.0112(6) Uani 1 d .
C8 C 0.3976(7) 0.0837(6) 0.3787(5) 0.0146(6) Uani 1 d .
C14 C 0.2742(7) 0.1404(6) 0.0697(5) 0.0112(6) Uani 1 d .
C11 C 0.1754(7) -0.0991(6) 0.4258(5) 0.0146(6) Uani 1 d .
H11 H 0.0922 -0.1827 0.4279 0.018 Uiso 1 calc R
C4 C 0.7649(7) 0.5913(6) 0.2118(4) 0.0128(5) Uani 1 d .
H4 H 0.8897 0.5972 0.2404 0.015 Uiso 1 calc R
C9 C 0.3660(6) 0.1674(5) 0.5109(4) 0.0026(8) Uiso 1 d .
H9 H 0.4152 0.2672 0.5660 0.003 Uiso 1 calc R

loop_
_atom_site_aniso_label
_atom_site_aniso_U_11
_atom_site_aniso_U_22
_atom_site_aniso_U_33
_atom_site_aniso_U_23
_atom_site_aniso_U_13
_atom_site_aniso_U_12
Br1 0.0097(3) 0.0143(3) 0.0079(3) 0.0013(2) 0.00270(19) 0.0035(2)
Mn1 0.0057(4) 0.0085(4) 0.0033(4) 0.0022(3) 0.0005(3) 0.0007(3)
S1 0.0314(8) 0.0322(9) 0.0292(8) 0.0116(7) 0.0099(7) 0.0113(7)
O1 0.0109(18) 0.024(2) 0.022(2) 0.0146(17) 0.0033(15) 0.0008(16)
O2 0.0139(19) 0.026(2) 0.0172(19) 0.0101(17) -0.0019(15) 0.0053(16)
O3 0.028(2) 0.019(2) 0.0146(19) 0.0024(16) 0.0038(16) 0.0063(17)
N1 0.009(2) 0.012(2) 0.0027(18) 0.0010(15) 0.0031(15) 0.0021(16)
N2 0.008(2) 0.018(2) 0.0069(19) 0.0059(17) 0.0031(16) 0.0035(17)
C5 0.0141(11) 0.0142(11) 0.0075(10) 0.0018(9) 0.0046(9) 0.0008(9)
C12 0.0108(14) 0.0135(15) 0.0083(13) 0.0041(12) 0.0008(12) 0.0021(12)
C1 0.0141(11) 0.0142(11) 0.0075(10) 0.0018(9) 0.0046(9) 0.0008(9)
C3 0.0141(11) 0.0142(11) 0.0075(10) 0.0018(9) 0.0046(9) 0.0008(9)
C2 0.0141(11) 0.0142(11) 0.0075(10) 0.0018(9) 0.0046(9) 0.0008(9)
C6 0.005(2) 0.020(3) 0.010(2) 0.007(2) 0.0030(19) 0.0028(19)
C7 0.012(2) 0.020(3) 0.017(3) 0.011(2) 0.006(2) 0.009(2)
C10 0.0146(15) 0.0178(15) 0.0137(14) 0.0080(12) 0.0027(12) 0.0063(12)
C13 0.0108(14) 0.0135(15) 0.0083(13) 0.0041(12) 0.0008(12) 0.0021(12)
C8 0.0146(15) 0.0178(15) 0.0137(14) 0.0080(12) 0.0027(12) 0.0063(12)
C14 0.0108(14) 0.0135(15) 0.0083(13) 0.0041(12) 0.0008(12) 0.0021(12)
C11 0.0146(15) 0.0178(15) 0.0137(14) 0.0080(12) 0.0027(12) 0.0063(12)
C4 0.0141(11) 0.0142(11) 0.0075(10) 0.0018(9) 0.0046(9) 0.0008(9)

loop_
_atom_type_symbol
_atom_type_description
_atom_type_scat_dispersion_real
_atom_type_scat_dispersion_imag
_atom_type_scat_source
C C 0.0181 0.0091 'International Tables Vol C Tables 4.2.6.8 and 6.1.1.4'
H H 0.0000 0.0000 'International Tables Vol C Tables 4.2.6.8 and 6.1.1.4'
Br Br -0.6763 1.2805 'International Tables Vol C Tables 4.2.6.8 and 6.1.1.4'
Mn Mn -0.5299 2.8052 'International Tables Vol C Tables 4.2.6.8 and 6.1.1.4'
N N 0.0311 0.0180 'International Tables Vol C Tables 4.2.6.8 and 6.1.1.4'
O O 0.0492 0.0322 'International Tables Vol C Tables 4.2.6.8 and 6.1.1.4'
S S 0.3331 0.5567 'International Tables Vol C Tables 4.2.6.8 and 6.1.1.4'

loop_
_geom_angle_atom_site_label_1
_geom_angle_atom_site_label_2
_geom_angle_atom_site_label_3
_geom_angle
N1 Mn1 Br1 86.13(11)
N1 Mn1 N2 79.35(16)
N2 Mn1 Br1 88.69(12)
C12 Mn1 Br1 84.33(16)
C12 Mn1 N1 170.37(19)
C12 Mn1 N2 99.06(19)
C13 Mn1 Br1 91.56(16)
C13 Mn1 N1 94.5(2)
C13 Mn1 N2 173.8(2)
C13 Mn1 C12 87.1(2)
C14 Mn1 Br1 175.78(16)
C14 Mn1 N1 97.54(19)
C14 Mn1 N2 89.9(2)
C14 Mn1 C12 91.9(2)
C14 Mn1 C13 90.2(2)
C11 S1 C8 91.9(3)
C5 N1 Mn1 116.1(3)
C1 N1 Mn1 125.6(3)
C1 N1 C5 118.2(4)
Mn1 N2 H2 106.5
C6 N2 Mn1 108.8(3)
C6 N2 H2 106.5
C6 N2 C7 106.5(4)
C7 N2 Mn1 121.2(3)
C7 N2 H2 106.5
N1 C5 C6 115.6(4)
N1 C5 C4 122.3(5)
C4 C5 C6 122.2(5)
O1 C12 Mn1 173.0(5)
N1 C1 H1 118.5
N1 C1 C2 123.0(5)
C2 C1 H1 118.5
C2 C3 H3 120.4
C4 C3 H3 120.4
C4 C3 C2 119.2(5)
C1 C2 H2A 120.7
C3 C2 C1 118.5(5)
C3 C2 H2A 120.7
N2 C6 C5 109.9(4)
N2 C6 H6A 109.7
N2 C6 H6B 109.7
C5 C6 H6A 109.7
C5 C6 H6B 109.7
H6A C6 H6B 108.2
N2 C7 H7A 108.8
N2 C7 H7B 108.8
H7A C7 H7B 107.7
C8 C7 N2 113.8(4)
C8 C7 H7A 108.8
C8 C7 H7B 108.8
C11 C10 H10 120.1
C11 C10 C9 119.9(5)
C9 C10 H10 120.1
O2 C13 Mn1 178.0(5)
C7 C8 S1 120.6(4)
C7 C8 C9 124.4(4)
C9 C8 S1 114.9(4)
O3 C14 Mn1 177.9(5)
S1 C11 H11 122.7
C10 C11 S1 114.6(4)
C10 C11 H11 122.7
C5 C4 H4 120.5
C3 C4 C5 118.9(5)
C3 C4 H4 120.5
C10 C9 C8 98.5(4)
C10 C9 H9 130.7
C8 C9 H9 130.7

loop_
_geom_bond_atom_site_label_1
_geom_bond_atom_site_label_2
_geom_bond_distance
Br1 Mn1 2.5373(9)
Mn1 N1 2.061(4)
Mn1 N2 2.104(4)
Mn1 C12 1.827(5)
Mn1 C13 1.801(5)
Mn1 C14 1.783(5)
S1 C8 1.743(6)
S1 C11 1.660(5)
O1 C12 1.144(7)
O2 C13 1.147(6)
O3 C14 1.156(7)
N1 C5 1.345(7)
N1 C1 1.340(7)
N2 H2 0.9100
N2 C6 1.488(6)
N2 C7 1.496(6)
C5 C6 1.495(7)
C5 C4 1.394(7)
C1 H1 0.9300
C1 C2 1.388(7)
C3 H3 0.9300
C3 C2 1.386(8)
C3 C4 1.382(7)
C2 H2A 0.9300
C6 H6A 0.9700
C6 H6B 0.9700
C7 H7A 0.9700
C7 H7B 0.9700
C7 C8 1.486(7)
C10 H10 0.9300
C10 C11 1.347(8)
C10 C9 1.510(7)
C8 C9 1.576(6)
C11 H11 0.9300
C4 H4 0.9300
C9 H9 0.9300
